data_7112540
loop_
_publ_author_name
'Du, Shangchao'
'Hu, Chunhua'
'Xiao, Ji-Chang'
'Tan, Huaqiao'
'Liao, Wuping'

_publ_section_title
;
 A giant coordination cage based on sulfonylcalix[4]arenes.
;
_journal_issue 73
_journal_name_full 'Chemical communications (Cambridge, England)'
_journal_page_first 9177
_journal_page_last 9179
_journal_paper_doi 10.1039/c2cc34265k
_journal_volume 48
_journal_year 2012
_chemical_formula_moiety 'C504 H390 Co24 O126 S24'
_chemical_formula_sum 'C504 H390 Co24 O126 S24'
_chemical_formula_weight 10645.92
_chemical_name_common (Co24(OH)6(C40H44S4O12)6(C33H15O6)8)
_chemical_name_systematic
;
?
;
_space_group_IT_number 87
_symmetry_cell_setting tetragonal
_symmetry_space_group_name_Hall '-I 4'
_symmetry_space_group_name_H-M 'I 4/m'
_atom_sites_solution_hydrogens geom
_atom_sites_solution_primary direct
_atom_sites_solution_secondary difmap
_audit_creation_method SHELXL-97
_cell_angle_alpha 90.00
_cell_angle_beta 90.00
_cell_angle_gamma 90.00
_cell_formula_units_Z 2
_cell_length_a 37.232(13)
_cell_length_b 37.232(13)
_cell_length_c 60.29(3)
_cell_measurement_reflns_used 9144
_cell_measurement_temperature 120(2)
_cell_measurement_theta_max 14.01
_cell_measurement_theta_min 2.17
_cell_volume 83575(6)
_computing_cell_refinement 'Bruker SAINT'
_computing_data_collection 'Bruker APEX2'
_computing_data_reduction 'Bruker SAINT'
_computing_molecular_graphics 'Bruker SHELXTL'
_computing_publication_material 'Bruker SHELXTL'
_computing_structure_refinement 'SHELXL-97 (Sheldrick, 2008)'
_computing_structure_solution 'SHELXS-97 (Sheldrick, 2008)'
_diffrn_ambient_temperature 120(2)
_diffrn_measured_fraction_theta_full 0.999
_diffrn_measured_fraction_theta_max 0.999
_diffrn_measurement_device_type 'Bruker APEX CCD'
_diffrn_measurement_method '\w scans'
_diffrn_radiation_monochromator graphite
_diffrn_radiation_source 'fine-focus sealed tube'
_diffrn_radiation_type MoK\a
_diffrn_radiation_wavelength 0.71073
_diffrn_reflns_av_R_equivalents 0.1398
_diffrn_reflns_av_sigmaI/netI 0.2306
_diffrn_reflns_limit_h_max 28
_diffrn_reflns_limit_h_min -28
_diffrn_reflns_limit_k_max 28
_diffrn_reflns_limit_k_min -28
_diffrn_reflns_limit_l_max 46
_diffrn_reflns_limit_l_min -46
_diffrn_reflns_number 322869
_diffrn_reflns_theta_full 15.93
_diffrn_reflns_theta_max 15.93
_diffrn_reflns_theta_min 1.27
_exptl_absorpt_coefficient_mu 0.285
_exptl_absorpt_correction_T_max 0.8706
_exptl_absorpt_correction_T_min 0.8613
_exptl_absorpt_correction_type multi-scan
_exptl_absorpt_process_details SADABS
_exptl_crystal_colour violet
_exptl_crystal_density_diffrn 0.423
_exptl_crystal_density_method 'not measured'
_exptl_crystal_description block
_exptl_crystal_F_000 10908
_exptl_crystal_size_max 0.94
_exptl_crystal_size_mid 0.84
_exptl_crystal_size_min 0.65
_platon_squeeze_details
;
R factors from the data before SQUEEZE:
_refine_ls_R_factor_all 0.4049
_refine_ls_R_factor_gt 0.2966
_refine_ls_wR_factor_ref 0.6278
_refine_ls_wR_factor_gt 0.5931
;
_refine_diff_density_max 0.937
_refine_diff_density_min -0.405
_refine_diff_density_rms 0.061
_refine_ls_extinction_method none
_refine_ls_goodness_of_fit_ref 1.062
_refine_ls_hydrogen_treatment constr
_refine_ls_matrix_type full
_refine_ls_number_parameters 412
_refine_ls_number_reflns 10252
_refine_ls_number_restraints 294
_refine_ls_restrained_S_all 1.075
_refine_ls_R_factor_all 0.1660
_refine_ls_R_factor_gt 0.1084
_refine_ls_shift/su_max 0.000
_refine_ls_shift/su_mean 0.000
_refine_ls_structure_factor_coef Fsqd
_refine_ls_weighting_details 'calc w=1/[\s^2^(Fo^2^)+(0.0320P)^2^+0.0000P] where P=(Fo^2^+2Fc^2^)/3'
_refine_ls_weighting_scheme calc
_refine_ls_wR_factor_gt 0.2273
_refine_ls_wR_factor_ref 0.2421
_reflns_number_gt 4023
_reflns_number_total 10252
_reflns_threshold_expression >2sigma(I)
_cod_data_source_file c2cc34265k.txt
_cod_data_source_block 3-Co-BTE
_cod_depositor_comments
;
The following automatic conversions were performed:

'_symmetry_cell_setting' value 'Tetragonal' changed to 'tetragonal'
according to
/usr/data/users/saulius/automatic-downloads/retrospective/RSC/lib/dictionaries/cif_core.dic
dictionary named 'cif_core.dic' version 2.4.2 from 2011-04-26.

Automatic conversion script
Id: cif_fix_values 2281 2013-09-26 08:29:07Z andrius 
;
_cod_original_cell_volume 83575(59)
_cod_original_sg_symbol_H-M I4/m
_cod_database_code 7112540

loop_
_symmetry_equiv_pos_as_xyz
'x, y, z'
'-y, x, z'
'-x, -y, z'
'y, -x, z'
'x+1/2, y+1/2, z+1/2'
'-y+1/2, x+1/2, z+1/2'
'-x+1/2, -y+1/2, z+1/2'
'y+1/2, -x+1/2, z+1/2'
'-x, -y, -z'
'y, -x, -z'
'x, y, -z'
'-y, x, -z'
'-x+1/2, -y+1/2, -z+1/2'
'y+1/2, -x+1/2, -z+1/2'
'x+1/2, y+1/2, -z+1/2'
'-y+1/2, x+1/2, -z+1/2'

loop_
_atom_site_label
_atom_site_type_symbol
_atom_site_fract_x
_atom_site_fract_y
_atom_site_fract_z
_atom_site_U_iso_or_equiv
_atom_site_adp_type
_atom_site_occupancy
_atom_site_symmetry_multiplicity
_atom_site_calc_flag
_atom_site_refinement_flags
Co1 Co 0.24129(6) 0.34704(6) -0.03484(4) 0.0825(8) Uani 1 1 d U
Co2 Co 0.19676(9) 0.38090(9) 0.0000 0.0857(12) Uani 1 2 d S
Co3 Co 0.28511(9) 0.31297(8) 0.0000 0.0833(12) Uani 1 2 d S
Co4 Co 0.03479(7) 0.04401(7) 0.26327(4) 0.1091(10) Uani 1 1 d U
S1 S 0.28220(13) 0.39991(14) -0.06503(9) 0.0791(16) Uani 1 1 d .
S2 S 0.19822(18) 0.46336(19) 0.0000 0.081(2) Uani 1 2 d S
S3 S 0.36538(18) 0.33512(17) 0.0000 0.071(2) Uani 1 2 d S
S4 S 0.06675(16) 0.08124(17) 0.30442(10) 0.122(2) Uani 1 1 d .
O1 O 0.2328(3) 0.3365(3) 0.0000 0.067(4) Uani 1 2 d SU
H1O H 0.2195 0.3189 0.0000 0.100 Uiso 1 2 d SR
O2 O 0.0000 0.0000 0.2552(3) 0.092(4) Uani 1 4 d SU
H2O H 0.0000 0.0000 0.2416 0.138 Uiso 1 4 d SR
O3 O 0.2330(2) 0.3969(3) -0.02324(15) 0.083(3) Uani 1 1 d U
O4 O 0.2923(2) 0.3511(2) -0.02299(15) 0.072(3) Uani 1 1 d U
O5 O 0.2580(3) 0.3686(3) -0.06455(18) 0.106(4) Uani 1 1 d U
O6 O 0.2915(3) 0.4128(3) -0.08556(19) 0.080(4) Uani 1 1 d U
O7 O 0.1748(4) 0.4318(4) 0.0000 0.094(5) Uani 1 2 d SU
O8 O 0.1820(4) 0.4967(4) 0.0000 0.088(5) Uani 1 2 d SU
O9 O 0.3413(4) 0.3055(4) 0.0000 0.080(5) Uani 1 2 d SU
O10 O 0.4030(4) 0.3266(3) 0.0000 0.073(5) Uani 1 2 d SU
O11 O -0.0057(3) 0.0531(3) 0.28488(17) 0.106(4) Uani 1 1 d U
O12 O 0.0673(3) 0.0797(3) 0.2813(2) 0.125(5) Uani 1 1 d U
O13 O 0.0889(3) 0.1073(4) 0.3133(2) 0.134(5) Uani 1 1 d U
O14 O 0.1590(3) 0.3677(3) 0.02194(17) 0.092(4) Uani 1 1 d DU
O15 O 0.1920(3) 0.3422(3) 0.04852(17) 0.102(4) Uani 1 1 d DU
O16 O 0.0203(3) 0.0854(3) 0.24243(19) 0.117(4) Uani 1 1 d DU
O17 O -0.0389(3) 0.0754(3) 0.2420(2) 0.127(5) Uani 1 1 d DU
O18 O -0.2983(3) 0.2495(3) 0.04857(16) 0.095(4) Uani 1 1 d DU
O19 O -0.2724(3) 0.2808(3) 0.02192(17) 0.095(4) Uani 1 1 d DU
C1 C 0.2402(3) 0.4310(2) -0.0337(2) 0.090(2) Uani 1 1 d G
C2 C 0.2621(3) 0.4341(3) -0.0522(2) 0.090(2) Uani 1 1 d G
C3 C 0.2706(2) 0.4679(4) -0.06054(14) 0.090(2) Uani 1 1 d G
H3 H 0.2856 0.4700 -0.0732 0.108 Uiso 1 1 calc R
C4 C 0.2573(3) 0.4985(2) -0.05028(19) 0.090(2) Uani 1 1 d GD
C5 C 0.2354(3) 0.4954(3) -0.03170(18) 0.090(2) Uani 1 1 d G
H5 H 0.2262 0.5163 -0.0247 0.108 Uiso 1 1 calc R
C6 C 0.2268(2) 0.4616(4) -0.02340(13) 0.090(2) Uani 1 1 d G
C7 C 0.2652(4) 0.5352(3) -0.0591(2) 0.090(2) Uani 1 1 d DU
C8 C 0.2883(4) 0.5577(4) -0.0435(3) 0.150(7) Uani 1 1 d DU
H8A H 0.2930 0.5811 -0.0502 0.224 Uiso 1 1 calc R
H8B H 0.3110 0.5453 -0.0407 0.224 Uiso 1 1 calc R
H8C H 0.2755 0.5611 -0.0294 0.224 Uiso 1 1 calc R
C9 C 0.2849(5) 0.5347(5) -0.0811(3) 0.148(7) Uani 1 1 d DU
H9A H 0.2890 0.5594 -0.0861 0.223 Uiso 1 1 calc R
H9B H 0.2705 0.5218 -0.0921 0.223 Uiso 1 1 calc R
H9C H 0.3081 0.5225 -0.0792 0.223 Uiso 1 1 calc R
C10 C 0.2316(4) 0.5559(5) -0.0666(3) 0.163(7) Uani 1 1 d DU
H10A H 0.2388 0.5791 -0.0729 0.245 Uiso 1 1 calc R
H10B H 0.2158 0.5599 -0.0539 0.245 Uiso 1 1 calc R
H10C H 0.2189 0.5419 -0.0779 0.245 Uiso 1 1 calc R
C11 C 0.3239(3) 0.3664(3) -0.0324(2) 0.087(2) Uani 1 1 d GU
C12 C 0.3210(2) 0.3897(3) -0.05037(19) 0.087(2) Uani 1 1 d G
C13 C 0.3513(4) 0.4072(2) -0.05841(13) 0.087(2) Uani 1 1 d G
H13 H 0.3493 0.4231 -0.0707 0.105 Uiso 1 1 calc R
C14 C 0.3845(3) 0.4014(3) -0.04852(18) 0.087(2) Uani 1 1 d GD
C15 C 0.3874(2) 0.3781(3) -0.03059(18) 0.087(2) Uani 1 1 d G
H15 H 0.4101 0.3742 -0.0238 0.105 Uiso 1 1 calc R
C16 C 0.3571(4) 0.3606(2) -0.02256(13) 0.087(2) Uani 1 1 d G
C17 C 0.4171(3) 0.4185(4) -0.0574(2) 0.087(2) Uani 1 1 d DU
C18 C 0.4256(4) 0.4446(4) -0.0388(3) 0.144(7) Uani 1 1 d DU
H18A H 0.4477 0.4578 -0.0424 0.216 Uiso 1 1 calc R
H18B H 0.4290 0.4313 -0.0249 0.216 Uiso 1 1 calc R
H18C H 0.4057 0.4616 -0.0371 0.216 Uiso 1 1 calc R
C19 C 0.4122(4) 0.4516(4) -0.0715(2) 0.119(6) Uani 1 1 d DU
H19A H 0.4357 0.4622 -0.0748 0.179 Uiso 1 1 calc R
H19B H 0.3974 0.4691 -0.0636 0.179 Uiso 1 1 calc R
H19C H 0.4003 0.4450 -0.0855 0.179 Uiso 1 1 calc R
C20 C 0.4510(4) 0.3965(4) -0.0566(3) 0.125(6) Uani 1 1 d DU
H20A H 0.4714 0.4115 -0.0610 0.187 Uiso 1 1 calc R
H20B H 0.4488 0.3762 -0.0669 0.187 Uiso 1 1 calc R
H20C H 0.4547 0.3875 -0.0415 0.187 Uiso 1 1 calc R
C21 C -0.0073(5) 0.0743(3) 0.30428(16) 0.128(3) Uani 1 1 d G
C22 C 0.0239(3) 0.0878(4) 0.3138(2) 0.128(3) Uani 1 1 d G
C23 C 0.0219(3) 0.1089(3) 0.3328(2) 0.128(3) Uani 1 1 d G
H23 H 0.0433 0.1181 0.3393 0.154 Uiso 1 1 calc R
C24 C -0.0112(5) 0.1167(3) 0.34217(16) 0.128(3) Uani 1 1 d GD
C25 C -0.0425(3) 0.1032(4) 0.3326(2) 0.128(3) Uani 1 1 d G
H25 H -0.0651 0.1085 0.3391 0.154 Uiso 1 1 calc R
C26 C -0.0405(4) 0.0821(3) 0.3137(2) 0.128(3) Uani 1 1 d G
C27 C -0.0082(5) 0.1382(4) 0.3631(2) 0.128(3) Uani 1 1 d DU
C28 C 0.0105(5) 0.1191(5) 0.3825(3) 0.183(8) Uani 1 1 d DU
H28A H 0.0115 0.1352 0.3953 0.274 Uiso 1 1 calc R
H28B H 0.0350 0.1125 0.3781 0.274 Uiso 1 1 calc R
H28C H -0.0030 0.0974 0.3864 0.274 Uiso 1 1 calc R
C29 C 0.0091(5) 0.1757(4) 0.3619(3) 0.183(8) Uani 1 1 d DU
H29A H 0.0086 0.1868 0.3766 0.275 Uiso 1 1 calc R
H29B H -0.0044 0.1907 0.3514 0.275 Uiso 1 1 calc R
H29C H 0.0340 0.1734 0.3569 0.275 Uiso 1 1 calc R
C30 C -0.0452(4) 0.1456(5) 0.3732(3) 0.166(7) Uani 1 1 d DU
H30A H -0.0425 0.1604 0.3865 0.248 Uiso 1 1 calc R
H30B H -0.0567 0.1228 0.3771 0.248 Uiso 1 1 calc R
H30C H -0.0601 0.1583 0.3623 0.248 Uiso 1 1 calc R
C31 C 0.1636(3) 0.3488(5) 0.0387(2) 0.134(3) Uani 1 1 d DU
C32 C 0.1310(3) 0.3410(3) 0.0526(2) 0.134(3) Uani 1 1 d GD
C33 C 0.1346(3) 0.3228(3) 0.0725(2) 0.134(3) Uani 1 1 d G
H33 H 0.1579 0.3177 0.0782 0.161 Uiso 1 1 calc R
C34 C 0.1043(4) 0.3119(3) 0.08422(14) 0.134(3) Uani 1 1 d G
H34 H 0.1068 0.2995 0.0979 0.161 Uiso 1 1 calc R
C35 C 0.0703(3) 0.3194(3) 0.0759(2) 0.134(3) Uani 1 1 d GD
C36 C 0.0666(3) 0.3376(3) 0.0559(2) 0.134(3) Uani 1 1 d G
H36 H 0.0434 0.3427 0.0502 0.161 Uiso 1 1 calc R
C37 C 0.0969(4) 0.3485(3) 0.04425(14) 0.134(3) Uani 1 1 d G
H37 H 0.0944 0.3609 0.0306 0.161 Uiso 1 1 calc R
C38 C 0.0392(4) 0.3054(5) 0.0872(3) 0.134(3) Uani 1 1 d D
C39 C 0.0151(4) 0.2966(6) 0.0959(3) 0.167(3) Uani 1 1 d DU
C40 C -0.0157(3) 0.2812(3) 0.1067(2) 0.167(3) Uani 1 1 d GD
C41 C -0.0097(2) 0.2620(3) 0.1262(2) 0.167(3) Uani 1 1 d GD
H41 H 0.0137 0.2610 0.1324 0.200 Uiso 1 1 calc R
C42 C -0.0380(3) 0.2444(3) 0.13654(16) 0.167(3) Uani 1 1 d GD
C43 C -0.0723(2) 0.2459(3) 0.12747(17) 0.167(3) Uani 1 1 d GD
H43 H -0.0916 0.2338 0.1346 0.200 Uiso 1 1 calc R
C44 C -0.0783(3) 0.2650(3) 0.10802(18) 0.167(3) Uani 1 1 d GD
C45 C -0.0500(3) 0.2826(3) 0.09765(17) 0.167(3) Uani 1 1 d GD
H45 H -0.0541 0.2957 0.0844 0.200 Uiso 1 1 calc R
C46 C -0.0308(4) 0.2212(5) 0.1553(3) 0.167(3) Uani 1 1 d D
C47 C -0.0289(5) 0.1962(5) 0.1699(3) 0.146(3) Uani 1 1 d DU
C48 C -0.0238(5) 0.1714(3) 0.18790(17) 0.146(3) Uani 1 1 d GD
C49 C 0.0102(3) 0.1639(3) 0.1963(2) 0.146(3) Uani 1 1 d G
H49 H 0.0306 0.1764 0.1907 0.175 Uiso 1 1 calc R
C50 C 0.0144(3) 0.1382(4) 0.2127(2) 0.146(3) Uani 1 1 d G
H50 H 0.0376 0.1330 0.2184 0.175 Uiso 1 1 calc R
C51 C -0.0154(5) 0.1199(3) 0.22085(17) 0.146(3) Uani 1 1 d GD
C52 C -0.0494(3) 0.1274(3) 0.2125(2) 0.146(3) Uani 1 1 d G
H52 H -0.0697 0.1149 0.2180 0.175 Uiso 1 1 calc R
C53 C -0.0535(3) 0.1532(4) 0.1960(2) 0.146(3) Uani 1 1 d G
H53 H -0.0768 0.1583 0.1903 0.175 Uiso 1 1 calc R
C54 C -0.0105(4) 0.0885(4) 0.2351(3) 0.146(3) Uani 1 1 d D
C55 C -0.1133(4) 0.2637(6) 0.0977(3) 0.167(3) Uani 1 1 d DU
C56 C -0.1412(4) 0.2645(5) 0.0890(3) 0.139(3) Uani 1 1 d DU
C57 C -0.1751(3) 0.2656(3) 0.0778(2) 0.139(3) Uani 1 1 d GD
C58 C -0.2058(4) 0.2507(3) 0.08705(15) 0.139(3) Uani 1 1 d G
H58 H -0.2051 0.2409 0.1016 0.167 Uiso 1 1 calc R
C59 C -0.2377(3) 0.2500(3) 0.0750(2) 0.139(3) Uani 1 1 d G
H59 H -0.2587 0.2397 0.0813 0.167 Uiso 1 1 calc R
C60 C -0.2387(3) 0.2643(3) 0.0537(2) 0.139(3) Uani 1 1 d GD
C61 C -0.2079(4) 0.2792(3) 0.04447(15) 0.139(3) Uani 1 1 d G
H61 H -0.2087 0.2890 0.0299 0.167 Uiso 1 1 calc R
C62 C -0.1761(3) 0.2799(3) 0.0565(3) 0.139(3) Uani 1 1 d G
H62 H -0.1551 0.2901 0.0502 0.167 Uiso 1 1 calc R
C63 C -0.2716(3) 0.2633(5) 0.0394(2) 0.139(3) Uani 1 1 d D

loop_
_atom_site_aniso_label
_atom_site_aniso_U_11
_atom_site_aniso_U_22
_atom_site_aniso_U_33
_atom_site_aniso_U_23
_atom_site_aniso_U_13
_atom_site_aniso_U_12
Co1 0.0725(19) 0.0644(19) 0.111(2) -0.0079(17) -0.0125(17) -0.0109(15)
Co2 0.075(3) 0.085(3) 0.097(3) 0.000 0.000 -0.032(2)
Co3 0.100(3) 0.058(3) 0.091(3) 0.000 0.000 -0.021(2)
Co4 0.129(3) 0.136(3) 0.0623(19) 0.0011(19) 0.0021(19) 0.0045(19)
S1 0.076(4) 0.083(4) 0.079(4) 0.019(4) 0.014(3) 0.019(3)
S2 0.094(6) 0.049(6) 0.099(6) 0.000 0.000 0.011(5)
S3 0.069(6) 0.064(5) 0.080(6) 0.000 0.000 -0.004(5)
S4 0.144(6) 0.136(6) 0.086(5) -0.021(4) -0.003(4) -0.017(4)
O1 0.064(5) 0.067(5) 0.069(5) 0.000 0.000 0.003(3)
O2 0.092(4) 0.092(4) 0.091(5) 0.000 0.000 0.000
O3 0.080(4) 0.086(4) 0.083(4) -0.006(3) 0.000(3) 0.001(3)
O4 0.074(4) 0.068(4) 0.073(4) -0.004(3) -0.007(3) 0.006(3)
O5 0.106(5) 0.106(5) 0.107(5) 0.001(3) -0.002(3) 0.004(3)
O6 0.074(6) 0.082(6) 0.084(6) 0.001(5) 0.000(5) 0.008(4)
O7 0.095(6) 0.094(6) 0.093(6) 0.000 0.000 -0.001(3)
O8 0.085(7) 0.091(7) 0.089(7) 0.000 0.000 -0.007(5)
O9 0.081(6) 0.080(6) 0.080(6) 0.000 0.000 0.002(3)
O10 0.070(7) 0.072(7) 0.077(7) 0.000 0.000 0.005(5)
O11 0.105(5) 0.108(5) 0.106(5) 0.005(3) 0.001(3) -0.002(3)
O12 0.124(5) 0.126(5) 0.123(5) 0.001(3) 0.000(3) 0.000(3)
O13 0.135(7) 0.138(7) 0.130(7) -0.003(5) -0.006(5) 0.001(5)
O14 0.092(4) 0.092(4) 0.092(4) -0.003(3) -0.002(3) -0.003(3)
O15 0.104(5) 0.100(5) 0.103(5) 0.000(3) 0.002(3) -0.002(3)
O16 0.117(5) 0.118(5) 0.116(5) 0.000(3) 0.002(3) -0.002(3)
O17 0.127(5) 0.129(5) 0.126(5) -0.004(3) -0.002(3) 0.002(3)
O18 0.097(5) 0.093(4) 0.096(5) 0.001(3) -0.003(3) 0.005(3)
O19 0.093(4) 0.095(4) 0.097(4) -0.003(3) 0.001(3) 0.001(3)
C1 0.087(5) 0.083(6) 0.100(6) -0.009(5) 0.020(4) 0.004(5)
C2 0.087(5) 0.083(6) 0.100(6) -0.009(5) 0.020(4) 0.004(5)
C3 0.087(5) 0.083(6) 0.100(6) -0.009(5) 0.020(4) 0.004(5)
C4 0.087(5) 0.083(6) 0.100(6) -0.009(5) 0.020(4) 0.004(5)
C5 0.087(5) 0.083(6) 0.100(6) -0.009(5) 0.020(4) 0.004(5)
C6 0.087(5) 0.083(6) 0.100(6) -0.009(5) 0.020(4) 0.004(5)
C7 0.087(5) 0.083(6) 0.100(6) -0.009(5) 0.020(4) 0.004(5)
C8 0.154(8) 0.143(8) 0.152(8) 0.001(6) -0.002(6) -0.010(6)
C9 0.151(8) 0.144(8) 0.151(8) 0.003(6) 0.013(6) -0.002(6)
C10 0.164(8) 0.159(8) 0.167(8) 0.008(6) 0.005(6) -0.001(6)
C11 0.087(3) 0.086(3) 0.089(3) 0.009(2) -0.004(3) 0.001(3)
C12 0.087(3) 0.086(3) 0.089(3) 0.009(2) -0.004(3) 0.001(3)
C13 0.087(3) 0.086(3) 0.089(3) 0.009(2) -0.004(3) 0.001(3)
C14 0.087(3) 0.086(3) 0.089(3) 0.009(2) -0.004(3) 0.001(3)
C15 0.087(3) 0.086(3) 0.089(3) 0.009(2) -0.004(3) 0.001(3)
C16 0.087(3) 0.086(3) 0.089(3) 0.009(2) -0.004(3) 0.001(3)
C17 0.087(3) 0.086(3) 0.089(3) 0.009(2) -0.004(3) 0.001(3)
C18 0.140(8) 0.144(8) 0.148(8) 0.007(6) 0.001(6) 0.001(6)
C19 0.117(8) 0.120(8) 0.121(8) 0.012(5) 0.006(5) -0.010(5)
C20 0.118(8) 0.127(8) 0.130(8) 0.005(5) 0.001(5) -0.003(5)
C21 0.121(6) 0.146(7) 0.117(7) -0.018(5) 0.012(6) -0.012(6)
C22 0.121(6) 0.146(7) 0.117(7) -0.018(5) 0.012(6) -0.012(6)
C23 0.121(6) 0.146(7) 0.117(7) -0.018(5) 0.012(6) -0.012(6)
C24 0.121(6) 0.146(7) 0.117(7) -0.018(5) 0.012(6) -0.012(6)
C25 0.121(6) 0.146(7) 0.117(7) -0.018(5) 0.012(6) -0.012(6)
C26 0.121(6) 0.146(7) 0.117(7) -0.018(5) 0.012(6) -0.012(6)
C27 0.121(6) 0.146(7) 0.117(7) -0.018(5) 0.012(6) -0.012(6)
C28 0.181(9) 0.190(9) 0.178(9) -0.007(6) -0.002(6) 0.000(6)
C29 0.184(9) 0.184(9) 0.183(9) -0.011(6) 0.008(6) -0.005(6)
C30 0.166(9) 0.166(9) 0.165(9) -0.007(6) 0.005(6) -0.001(6)
C31 0.130(4) 0.137(4) 0.135(4) 0.011(3) 0.002(3) -0.004(3)
C32 0.130(4) 0.137(4) 0.135(4) 0.011(3) 0.002(3) -0.004(3)
C33 0.130(4) 0.137(4) 0.135(4) 0.011(3) 0.002(3) -0.004(3)
C34 0.130(4) 0.137(4) 0.135(4) 0.011(3) 0.002(3) -0.004(3)
C35 0.130(4) 0.137(4) 0.135(4) 0.011(3) 0.002(3) -0.004(3)
C36 0.130(4) 0.137(4) 0.135(4) 0.011(3) 0.002(3) -0.004(3)
C37 0.130(4) 0.137(4) 0.135(4) 0.011(3) 0.002(3) -0.004(3)
C38 0.130(4) 0.137(4) 0.135(4) 0.011(3) 0.002(3) -0.004(3)
C39 0.160(4) 0.173(4) 0.167(4) 0.020(3) -0.004(3) -0.003(3)
C40 0.160(4) 0.173(4) 0.167(4) 0.020(3) -0.004(3) -0.003(3)
C41 0.160(4) 0.173(4) 0.167(4) 0.020(3) -0.004(3) -0.003(3)
C42 0.160(4) 0.173(4) 0.167(4) 0.020(3) -0.004(3) -0.003(3)
C43 0.160(4) 0.173(4) 0.167(4) 0.020(3) -0.004(3) -0.003(3)
C44 0.160(4) 0.173(4) 0.167(4) 0.020(3) -0.004(3) -0.003(3)
C45 0.160(4) 0.173(4) 0.167(4) 0.020(3) -0.004(3) -0.003(3)
C46 0.160(4) 0.173(4) 0.167(4) 0.020(3) -0.004(3) -0.003(3)
C47 0.141(4) 0.149(4) 0.147(4) 0.014(3) 0.000(3) -0.001(3)
C48 0.141(4) 0.149(4) 0.147(4) 0.014(3) 0.000(3) -0.001(3)
C49 0.141(4) 0.149(4) 0.147(4) 0.014(3) 0.000(3) -0.001(3)
C50 0.141(4) 0.149(4) 0.147(4) 0.014(3) 0.000(3) -0.001(3)
C51 0.141(4) 0.149(4) 0.147(4) 0.014(3) 0.000(3) -0.001(3)
C52 0.141(4) 0.149(4) 0.147(4) 0.014(3) 0.000(3) -0.001(3)
C53 0.141(4) 0.149(4) 0.147(4) 0.014(3) 0.000(3) -0.001(3)
C54 0.141(4) 0.149(4) 0.147(4) 0.014(3) 0.000(3) -0.001(3)
C55 0.160(4) 0.173(4) 0.167(4) 0.020(3) -0.004(3) -0.003(3)
C56 0.133(4) 0.144(4) 0.140(4) 0.014(3) -0.004(3) -0.004(3)
C57 0.133(4) 0.144(4) 0.140(4) 0.014(3) -0.004(3) -0.004(3)
C58 0.133(4) 0.144(4) 0.140(4) 0.014(3) -0.004(3) -0.004(3)
C59 0.133(4) 0.144(4) 0.140(4) 0.014(3) -0.004(3) -0.004(3)
C60 0.133(4) 0.144(4) 0.140(4) 0.014(3) -0.004(3) -0.004(3)
C61 0.133(4) 0.144(4) 0.140(4) 0.014(3) -0.004(3) -0.004(3)
C62 0.133(4) 0.144(4) 0.140(4) 0.014(3) -0.004(3) -0.004(3)
C63 0.133(4) 0.144(4) 0.140(4) 0.014(3) -0.004(3) -0.004(3)

loop_
_atom_type_symbol
_atom_type_description
_atom_type_scat_dispersion_real
_atom_type_scat_dispersion_imag
_atom_type_scat_source
C C 0.0033 0.0016 'International Tables Vol C Tables 4.2.6.8 and 6.1.1.4'
H H 0.0000 0.0000 'International Tables Vol C Tables 4.2.6.8 and 6.1.1.4'
Co Co 0.3494 0.9721 'International Tables Vol C Tables 4.2.6.8 and 6.1.1.4'
O O 0.0106 0.0060 'International Tables Vol C Tables 4.2.6.8 and 6.1.1.4'
S S 0.1246 0.1234 'International Tables Vol C Tables 4.2.6.8 and 6.1.1.4'

loop_
_geom_angle_atom_site_label_1
_geom_angle_atom_site_label_2
_geom_angle_atom_site_label_3
_geom_angle
_geom_angle_site_symmetry_1
_geom_angle_site_symmetry_3
O3 Co1 O18 176.1(4) . 10
O3 Co1 O15 95.0(4) . 11
O18 Co1 O15 83.6(4) 10 11
O3 Co1 O4 87.2(4) . .
O18 Co1 O4 94.0(4) 10 .
O15 Co1 O4 176.3(4) 11 .
O3 Co1 O5 89.3(4) . .
O18 Co1 O5 87.0(4) 10 .
O15 Co1 O5 87.4(4) 11 .
O4 Co1 O5 89.7(4) . .
O3 Co1 O1 78.9(4) . .
O18 Co1 O1 104.9(4) 10 .
O15 Co1 O1 104.3(4) 11 .
O4 Co1 O1 78.9(4) . .
O5 Co1 O1 163.9(5) . .
O3 Co1 Co3 103.6(3) . .
O18 Co1 Co3 79.7(3) 10 .
O15 Co1 Co3 139.0(3) 11 .
O4 Co1 Co3 42.7(3) . .
O5 Co1 Co3 128.3(3) . .
O1 Co1 Co3 46.3(3) . .
O3 Co1 Co2 43.4(3) . .
O18 Co1 Co2 139.4(3) 10 .
O15 Co1 Co2 79.6(3) 11 .
O4 Co1 Co2 104.0(3) . .
O5 Co1 Co2 128.4(3) . .
O1 Co1 Co2 46.0(3) . .
Co3 Co1 Co2 89.28(10) . .
O14 Co2 O14 83.2(6) 11 .
O14 Co2 O3 94.8(4) 11 .
O14 Co2 O3 176.1(4) . .
O14 Co2 O3 176.1(4) 11 11
O14 Co2 O3 94.8(4) . 11
O3 Co2 O3 87.0(5) . 11
O14 Co2 O7 87.0(5) 11 .
O14 Co2 O7 87.0(5) . .
O3 Co2 O7 89.6(4) . .
O3 Co2 O7 89.6(4) 11 .
O14 Co2 O1 104.7(4) 11 .
O14 Co2 O1 104.7(4) . .
O3 Co2 O1 79.1(4) . .
O3 Co2 O1 79.1(4) 11 .
O7 Co2 O1 164.3(6) . .
O14 Co2 Co1 79.6(3) 11 .
O14 Co2 Co1 139.6(3) . .
O3 Co2 Co1 42.7(3) . .
O3 Co2 Co1 104.0(3) 11 .
O7 Co2 Co1 127.8(2) . .
O1 Co2 Co1 46.84(10) . .
O14 Co2 Co1 139.6(3) 11 11
O14 Co2 Co1 79.6(3) . 11
O3 Co2 Co1 104.0(3) . 11
O3 Co2 Co1 42.7(3) 11 11
O7 Co2 Co1 127.8(2) . 11
O1 Co2 Co1 46.84(10) . 11
Co1 Co2 Co1 90.50(13) . 11
O4 Co3 O4 87.6(5) 11 .
O4 Co3 O19 175.6(4) 11 10
O4 Co3 O19 95.1(4) . 10
O4 Co3 O19 95.1(4) 11 4
O4 Co3 O19 175.6(4) . 4
O19 Co3 O19 82.0(6) 10 4
O4 Co3 O9 87.8(4) 11 .
O4 Co3 O9 87.8(4) . .
O19 Co3 O9 88.8(4) 10 .
O19 Co3 O9 88.8(4) 4 .
O4 Co3 O1 80.2(4) 11 .
O4 Co3 O1 80.2(4) . .
O19 Co3 O1 103.6(4) 10 .
O19 Co3 O1 103.6(4) 4 .
O9 Co3 O1 163.4(5) . .
O4 Co3 Co1 105.2(3) 11 .
O4 Co3 Co1 43.5(3) . .
O19 Co3 Co1 79.1(3) 10 .
O19 Co3 Co1 138.3(3) 4 .
O9 Co3 Co1 127.3(2) . .
O1 Co3 Co1 47.05(10) . .
O4 Co3 Co1 43.5(3) 11 11
O4 Co3 Co1 105.2(3) . 11
O19 Co3 Co1 138.3(3) 10 11
O19 Co3 Co1 79.1(3) 4 11
O9 Co3 Co1 127.3(2) . 11
O1 Co3 Co1 47.05(10) . 11
Co1 Co3 Co1 90.94(13) . 11
O17 Co4 O11 175.8(5) 4 .
O17 Co4 O11 95.2(5) 4 4
O11 Co4 O11 87.5(5) . 4
O17 Co4 O16 82.9(5) 4 .
O11 Co4 O16 94.1(4) . .
O11 Co4 O16 174.6(5) 4 .
O17 Co4 O12 87.5(5) 4 .
O11 Co4 O12 89.5(5) . .
O11 Co4 O12 85.3(5) 4 .
O16 Co4 O12 89.6(5) . .
O17 Co4 O2 103.8(5) 4 .
O11 Co4 O2 79.8(5) . .
O11 Co4 O2 79.3(5) 4 .
O16 Co4 O2 106.0(5) . .
O12 Co4 O2 161.6(6) . .
O17 Co4 Co4 137.9(3) 4 2
O11 Co4 Co4 43.8(3) . 2
O11 Co4 Co4 104.5(3) 4 2
O16 Co4 Co4 80.1(3) . 2
O12 Co4 Co4 130.3(4) . 2
O2 Co4 Co4 46.47(11) . 2
O17 Co4 Co4 79.4(4) 4 4
O11 Co4 Co4 104.7(3) . 4
O11 Co4 Co4 43.1(3) 4 4
O16 Co4 Co4 140.7(3) . 4
O12 Co4 Co4 124.1(3) . 4
O2 Co4 Co4 46.47(11) . 4
Co4 Co4 Co4 90.0 2 4
O6 S1 O5 116.7(8) . .
O6 S1 C2 105.3(7) . .
O5 S1 C2 108.7(7) . .
O6 S1 C12 109.0(7) . .
O5 S1 C12 109.0(7) . .
C2 S1 C12 107.7(5) . .
O8 S2 O7 117.6(10) . .
O8 S2 C6 107.2(11) . 11
O7 S2 C6 109.2(11) . 11
O8 S2 C6 107.2(6) . .
O7 S2 C6 109.2(6) . .
C6 S2 C6 105.7(11) 11 .
O9 S3 O10 116.4(9) . .
O9 S3 C16 108.7(11) . 11
O10 S3 C16 107.6(11) . 11
O9 S3 C16 108.7(6) . .
O10 S3 C16 107.6(6) . .
C16 S3 C16 107.4(11) 11 .
O13 S4 O12 114.1(9) . .
O13 S4 C22 109.2(9) . .
O12 S4 C22 110.6(8) . .
O13 S4 C26 107.2(10) . 4
O12 S4 C26 106.5(12) . 4
C22 S4 C26 109.2(12) . 4
Co2 O1 Co3 153.2(6) . .
Co2 O1 Co1 87.1(3) . .
Co3 O1 Co1 86.6(3) . .
Co2 O1 Co1 87.2(3) . 11
Co3 O1 Co1 86.6(3) . 11
Co1 O1 Co1 153.0(6) . 11
Co2 O1 H1O 103.8 . .
Co3 O1 H1O 103.0 . .
Co1 O1 H1O 103.5 . .
Co1 O1 H1O 103.5 11 .
Co4 O2 Co4 87.1(2) 3 4
Co4 O2 Co4 87.1(2) 3 2
Co4 O2 Co4 153.8(10) 4 2
Co4 O2 Co4 153.8(10) 3 .
Co4 O2 Co4 87.1(2) 4 .
Co4 O2 Co4 87.1(2) 2 .
Co4 O2 H2O 103.1 3 .
Co4 O2 H2O 103.1 4 .
Co4 O2 H2O 103.1 2 .
Co4 O2 H2O 103.1 . .
C1 O3 Co1 129.3(9) . .
C1 O3 Co2 133.0(9) . .
Co1 O3 Co2 94.0(4) . .
C11 O4 Co3 132.0(8) . .
C11 O4 Co1 131.3(9) . .
Co3 O4 Co1 93.8(4) . .
S1 O5 Co1 120.7(7) . .
S2 O7 Co2 120.2(9) . .
S3 O9 Co3 121.6(9) . .
C21 O11 Co4 131.2(11) . .
C21 O11 Co4 133.2(11) . 2
Co4 O11 Co4 93.1(5) . 2
S4 O12 Co4 122.3(8) . .
C31 O14 Co2 125.6(9) . .
C31 O15 Co1 124.2(9) . 11
C54 O16 Co4 122.0(10) . .
C54 O17 Co4 126.7(10) . 2
C63 O18 Co1 126.6(9) . 12
C63 O19 Co3 128.0(9) . 2
C2 C1 C6 120.0 . .
C2 C1 O3 122.3(11) . .
C6 C1 O3 117.5(11) . .
C1 C2 C3 120.0 . .
C1 C2 S1 124.9(10) . .
C3 C2 S1 114.9(9) . .
C4 C3 C2 120.0 . .
C4 C3 H3 120.0 . .
C2 C3 H3 120.0 . .
C3 C4 C5 120.0 . .
C3 C4 C7 121.4(11) . .
C5 C4 C7 118.6(11) . .
C6 C5 C4 120.0 . .
C6 C5 H5 120.0 . .
C4 C5 H5 120.0 . .
C5 C6 C1 120.0 . .
C5 C6 S2 113.1(9) . .
C1 C6 S2 126.9(9) . .
C4 C7 C9 113.2(12) . .
C4 C7 C8 113.1(12) . .
C9 C7 C8 105.9(12) . .
C4 C7 C10 113.8(12) . .
C9 C7 C10 98.2(12) . .
C8 C7 C10 111.4(13) . .
C7 C8 H8A 109.5 . .
C7 C8 H8B 109.5 . .
H8A C8 H8B 109.5 . .
C7 C8 H8C 109.5 . .
H8A C8 H8C 109.5 . .
H8B C8 H8C 109.5 . .
C7 C9 H9A 109.5 . .
C7 C9 H9B 109.5 . .
H9A C9 H9B 109.5 . .
C7 C9 H9C 109.5 . .
H9A C9 H9C 109.5 . .
H9B C9 H9C 109.5 . .
C7 C10 H10A 109.5 . .
C7 C10 H10B 109.5 . .
H10A C10 H10B 109.5 . .
C7 C10 H10C 109.5 . .
H10A C10 H10C 109.5 . .
H10B C10 H10C 109.5 . .
C12 C11 C16 120.0 . .
C12 C11 O4 119.7(11) . .
C16 C11 O4 120.1(11) . .
C13 C12 C11 120.0 . .
C13 C12 S1 113.3(9) . .
C11 C12 S1 126.7(9) . .
C12 C13 C14 120.0 . .
C12 C13 H13 120.0 . .
C14 C13 H13 120.0 . .
C15 C14 C13 120.0 . .
C15 C14 C17 119.2(11) . .
C13 C14 C17 120.8(11) . .
C14 C15 C16 120.0 . .
C14 C15 H15 120.0 . .
C16 C15 H15 120.0 . .
C15 C16 C11 120.0 . .
C15 C16 S3 113.4(10) . .
C11 C16 S3 126.6(10) . .
C14 C17 C20 116.5(12) . .
C14 C17 C19 117.2(12) . .
C20 C17 C19 124.3(11) . .
C14 C17 C18 100.4(11) . .
C20 C17 C18 98.7(12) . .
C19 C17 C18 85.3(11) . .
C17 C18 H18A 109.5 . .
C17 C18 H18B 109.5 . .
H18A C18 H18B 109.5 . .
C17 C18 H18C 109.5 . .
H18A C18 H18C 109.5 . .
H18B C18 H18C 109.5 . .
C17 C19 H19A 109.5 . .
C17 C19 H19B 109.5 . .
H19A C19 H19B 109.5 . .
C17 C19 H19C 109.5 . .
H19A C19 H19C 109.5 . .
H19B C19 H19C 109.5 . .
C17 C20 H20A 109.5 . .
C17 C20 H20B 109.5 . .
H20A C20 H20B 109.5 . .
C17 C20 H20C 109.5 . .
H20A C20 H20C 109.5 . .
H20B C20 H20C 109.5 . .
C22 C21 C26 120.0 . .
C22 C21 O11 120.6(15) . .
C26 C21 O11 119.4(15) . .
C21 C22 C23 120.0 . .
C21 C22 S4 126.3(12) . .
C23 C22 S4 113.7(12) . .
C24 C23 C22 120.0 . .
C24 C23 H23 120.0 . .
C22 C23 H23 120.0 . .
C23 C24 C25 120.0 . .
C23 C24 C27 112.8(14) . .
C25 C24 C27 127.1(14) . .
C26 C25 C24 120.0 . .
C26 C25 H25 120.0 . .
C24 C25 H25 120.0 . .
C25 C26 C21 120.0 . .
C25 C26 S4 114.2(12) . 2
C21 C26 S4 125.8(12) . 2
C24 C27 C30 111.2(14) . .
C24 C27 C28 115.2(14) . .
C30 C27 C28 101.0(14) . .
C24 C27 C29 118.5(14) . .
C30 C27 C29 103.5(14) . .
C28 C27 C29 105.5(14) . .
C27 C28 H28A 109.5 . .
C27 C28 H28B 109.5 . .
H28A C28 H28B 109.5 . .
C27 C28 H28C 109.5 . .
H28A C28 H28C 109.5 . .
H28B C28 H28C 109.5 . .
C27 C29 H29A 109.5 . .
C27 C29 H29B 109.5 . .
H29A C29 H29B 109.5 . .
C27 C29 H29C 109.5 . .
H29A C29 H29C 109.5 . .
H29B C29 H29C 109.5 . .
C27 C30 H30A 109.5 . .
C27 C30 H30B 109.5 . .
H30A C30 H30B 109.5 . .
C27 C30 H30C 109.5 . .
H30A C30 H30C 109.5 . .
H30B C30 H30C 109.5 . .
O15 C31 O14 128.3(13) . .
O15 C31 C32 112.6(12) . .
O14 C31 C32 116.7(13) . .
C33 C32 C37 120.0 . .
C33 C32 C31 119.8(13) . .
C37 C32 C31 119.8(13) . .
C34 C33 C32 120.0 . .
C34 C33 H33 120.0 . .
C32 C33 H33 120.0 . .
C35 C34 C33 120.0 . .
C35 C34 H34 120.0 . .
C33 C34 H34 120.0 . .
C34 C35 C36 120.0 . .
C34 C35 C38 119.4(15) . .
C36 C35 C38 120.4(15) . .
C37 C36 C35 120.0 . .
C37 C36 H36 120.0 . .
C35 C36 H36 120.0 . .
C36 C37 C32 120.0 . .
C36 C37 H37 120.0 . .
C32 C37 H37 120.0 . .
C39 C38 C35 176(3) . .
C38 C39 C40 174(3) . .
C41 C40 C45 120.0 . .
C41 C40 C39 117.4(13) . .
C45 C40 C39 122.4(13) . .
C42 C41 C40 120.0 . .
C42 C41 H41 120.0 . .
C40 C41 H41 120.0 . .
C41 C42 C43 120.0 . .
C41 C42 C46 119.6(5) . .
C43 C42 C46 120.0(5) . .
C44 C43 C42 120.0 . .
C44 C43 H43 120.0 . .
C42 C43 H43 120.0 . .
C43 C44 C45 120.0 . .
C43 C44 C55 119.4(5) . .
C45 C44 C55 120.4(5) . .
C44 C45 C40 120.0 . .
C44 C45 H45 120.0 . .
C40 C45 H45 120.0 . .
C47 C46 C42 168(2) . .
C46 C47 C48 172(2) . .
C49 C48 C53 120.0 . .
C49 C48 C47 121.6(16) . .
C53 C48 C47 118.3(16) . .
C50 C49 C48 120.0 . .
C50 C49 H49 120.0 . .
C48 C49 H49 120.0 . .
C49 C50 C51 120.0 . .
C49 C50 H50 120.0 . .
C51 C50 H50 120.0 . .
C52 C51 C50 120.0 . .
C52 C51 C54 119.1(14) . .
C50 C51 C54 120.0(14) . .
C53 C52 C51 120.0 . .
C53 C52 H52 120.0 . .
C51 C52 H52 120.0 . .
C52 C53 C48 120.0 . .
C52 C53 H53 120.0 . .
C48 C53 H53 120.0 . .
O17 C54 O16 129.7(14) . .
O17 C54 C51 114.0(14) . .
O16 C54 C51 113.5(14) . .
C56 C55 C44 176(2) . .
C55 C56 C57 178(2) . .
C58 C57 C62 120.0 . .
C58 C57 C56 121.7(15) . .
C62 C57 C56 118.2(15) . .
C59 C58 C57 120.0 . .
C59 C58 H58 120.0 . .
C57 C58 H58 120.0 . .
C58 C59 C60 120.0 . .
C58 C59 H59 120.0 . .
C60 C59 H59 120.0 . .
C61 C60 C59 120.0 . .
C61 C60 C63 116.9(13) . .
C59 C60 C63 123.1(13) . .
C62 C61 C60 120.0 . .
C62 C61 H61 120.0 . .
C60 C61 H61 120.0 . .
C61 C62 C57 120.0 . .
C61 C62 H62 120.0 . .
C57 C62 H62 120.0 . .
O19 C63 O18 125.1(13) . .
O19 C63 C60 119.7(13) . .
O18 C63 C60 114.0(12) . .

loop_
_geom_bond_atom_site_label_1
_geom_bond_atom_site_label_2
_geom_bond_distance
_geom_bond_site_symmetry_2
Co1 O3 2.009(10) .
Co1 O18 2.016(10) 10
Co1 O15 2.021(11) 11
Co1 O4 2.033(9) .
Co1 O5 2.060(12) .
Co1 O1 2.160(4) .
Co1 Co3 2.947(3) .
Co1 Co2 2.958(3) .
Co2 O14 1.993(10) 11
Co2 O14 1.993(10) .
Co2 O3 2.036(10) .
Co2 O3 2.036(10) 11
Co2 O7 2.063(16) .
Co2 O1 2.131(12) .
Co2 Co1 2.958(3) 11
Co3 O4 2.002(9) 11
Co3 O4 2.002(9) .
Co3 O19 2.014(10) 10
Co3 O19 2.014(10) 4
Co3 O9 2.109(15) .
Co3 O1 2.134(12) .
Co3 Co1 2.947(3) 11
Co4 O17 1.994(12) 4
Co4 O11 2.022(11) .
Co4 O11 2.048(11) 4
Co4 O16 2.061(12) .
Co4 O12 2.101(13) .
Co4 O2 2.144(5) .
Co4 Co4 2.954(4) 2
Co4 Co4 2.954(4) 4
S1 O6 1.372(10) .
S1 O5 1.472(11) .
S1 C2 1.667(8) .
S1 C12 1.735(8) .
S2 O8 1.381(15) .
S2 O7 1.463(15) .
S2 C6 1.769(13) 11
S2 C6 1.769(8) .
S3 O9 1.422(14) .
S3 O10 1.437(13) .
S3 C16 1.687(12) 11
S3 C16 1.687(8) .
S4 O13 1.381(12) .
S4 O12 1.396(12) .
S4 C22 1.710(10) .
S4 C26 1.71(4) 4
O1 Co1 2.160(4) 11
O1 H1O 0.8178 .
O2 Co4 2.144(5) 3
O2 Co4 2.144(5) 4
O2 Co4 2.144(5) 2
O2 H2O 0.8187 .
O3 C1 1.440(10) .
O4 C11 1.427(10) .
O11 C21 1.412(12) .
O11 Co4 2.048(11) 2
O14 C31 1.242(9) .
O15 C31 1.238(9) .
O15 Co1 2.021(11) 11
O16 C54 1.237(9) .
O17 C54 1.233(9) .
O17 Co4 1.994(12) 2
O18 C63 1.250(9) .
O18 Co1 2.016(10) 12
O19 C63 1.240(9) .
O19 Co3 2.014(10) 2
C1 C2 1.3900 .
C1 C6 1.3900 .
C2 C3 1.3900 .
C3 C4 1.3900 .
C3 H3 0.9500 .
C4 C5 1.3900 .
C4 C7 1.496(9) .
C5 C6 1.3900 .
C5 H5 0.9500 .
C7 C9 1.515(9) .
C7 C8 1.526(9) .
C7 C10 1.536(9) .
C8 H8A 0.9800 .
C8 H8B 0.9800 .
C8 H8C 0.9800 .
C9 H9A 0.9800 .
C9 H9B 0.9800 .
C9 H9C 0.9800 .
C10 H10A 0.9800 .
C10 H10B 0.9800 .
C10 H10C 0.9800 .
C11 C12 1.3900 .
C11 C16 1.3900 .
C12 C13 1.3900 .
C13 C14 1.3900 .
C13 H13 0.9500 .
C14 C15 1.3900 .
C14 C17 1.472(8) .
C15 C16 1.3900 .
C15 H15 0.9500 .
C17 C20 1.503(9) .
C17 C19 1.511(9) .
C17 C18 1.518(9) .
C18 H18A 0.9800 .
C18 H18B 0.9800 .
C18 H18C 0.9800 .
C19 H19A 0.9800 .
C19 H19B 0.9800 .
C19 H19C 0.9800 .
C20 H20A 0.9800 .
C20 H20B 0.9800 .
C20 H20C 0.9800 .
C21 C22 1.3900 .
C21 C26 1.3900 .
C22 C23 1.3900 .
C23 C24 1.3900 .
C23 H23 0.9500 .
C24 C25 1.3900 .
C24 C27 1.501(9) .
C25 C26 1.3900 .
C25 H25 0.9500 .
C26 S4 1.714(10) 2
C27 C30 1.529(9) .
C27 C28 1.533(9) .
C27 C29 1.537(9) .
C28 H28A 0.9800 .
C28 H28B 0.9800 .
C28 H28C 0.9800 .
C29 H29A 0.9800 .
C29 H29B 0.9800 .
C29 H29C 0.9800 .
C30 H30A 0.9800 .
C30 H30B 0.9800 .
C30 H30C 0.9800 .
C31 C32 1.503(9) .
C32 C33 1.3900 .
C32 C37 1.3900 .
C33 C34 1.3900 .
C33 H33 0.9500 .
C34 C35 1.3900 .
C34 H34 0.9500 .
C35 C36 1.3900 .
C35 C38 1.443(9) .
C36 C37 1.3900 .
C36 H36 0.9500 .
C37 H37 0.9500 .
C38 C39 1.087(15) .
C39 C40 1.440(9) .
C40 C41 1.3900 .
C40 C45 1.3900 .
C41 C42 1.3900 .
C41 H41 0.9500 .
C42 C43 1.3900 .
C42 C46 1.447(6) .
C43 C44 1.3900 .
C43 H43 0.9500 .
C44 C45 1.3900 .
C44 C55 1.447(6) .
C45 H45 0.9500 .
C46 C47 1.282(15) .
C47 C48 1.438(9) .
C48 C49 1.3900 .
C48 C53 1.3900 .
C49 C50 1.3900 .
C49 H49 0.9500 .
C50 C51 1.3900 .
C50 H50 0.9500 .
C51 C52 1.3900 .
C51 C54 1.461(9) .
C52 C53 1.3900 .
C52 H52 0.9500 .
C53 H53 0.9500 .
C55 C56 1.162(15) .
C56 C57 1.432(9) .
C57 C58 1.3900 .
C57 C62 1.3900 .
C58 C59 1.3900 .
C58 H58 0.9500 .
C59 C60 1.3900 .
C59 H59 0.9500 .
C60 C61 1.3900 .
C60 C63 1.499(9) .
C61 C62 1.3900 .
C61 H61 0.9500 .
C62 H62 0.9500 .

loop_
_platon_squeeze_void_nr
_platon_squeeze_void_average_x
_platon_squeeze_void_average_y
_platon_squeeze_void_average_z
_platon_squeeze_void_volume
_platon_squeeze_void_count_electrons
_platon_squeeze_void_content
1 0.025 -0.012 -0.002 55011 12172 ' '
2 0.001 -0.001 0.500 849 403 ' '
3 0.500 0.500 0.000 883 423 ' '
